data_1506198
loop_
_publ_author_name
'Wong, Ken-Tsung'
'Chao, Teng-Chih'
'Chi, Liang-Chen'
'Chu, Ying-Ying'
'Balaiah, Akula'
'Chiu, Shih-Feng'
'Liu, Yi-Hung'
'Wang, Yu'

_publ_section_title
;
 Syntheses and structures of novel heteroarene-fused coplanar
 pi-conjugated chromophores.
;
_journal_issue 22
_journal_name_full 'Organic letters'
_journal_page_first 5033
_journal_page_last 5036
_journal_paper_doi 10.1021/ol061791y
_journal_volume 8
_journal_year 2006
_chemical_formula_sum 'C60 H45 N'
_chemical_formula_weight 779.97
_chemical_name_systematic
; 
 ? 
;
_space_group_IT_number 2
_symmetry_cell_setting triclinic
_symmetry_space_group_name_Hall '-P 1'
_symmetry_space_group_name_H-M 'P -1'
_atom_sites_solution_hydrogens geom
_atom_sites_solution_primary direct
_atom_sites_solution_secondary difmap
_audit_creation_method SHELXL-97
_cell_angle_alpha 67.3510(7)
_cell_angle_beta 72.1960(8)
_cell_angle_gamma 70.4790(8)
_cell_formula_units_Z 2
_cell_length_a 10.53280(10)
_cell_length_b 14.2613(2)
_cell_length_c 17.2050(3)
_cell_measurement_reflns_used 68710
_cell_measurement_temperature 295(2)
_cell_measurement_theta_max 27.5
_cell_measurement_theta_min 1
_cell_volume 2200.91(6)
_computing_cell_refinement 'HKL Denzo & Scalepack (Otwinowski & Minor)'
_computing_data_collection 'COLLECT (Nonius BV)'
_computing_data_reduction 'HKL Denzo & Scalepack (Otwinowski & Minor)'
_computing_molecular_graphics SHELXTL
_computing_publication_material SHELXTL
_computing_structure_refinement 'SHELXL-97 (Sheldrick, 1997)'
_computing_structure_solution 'SHELXS-97 (Sheldrick, 1990)'
_diffrn_ambient_temperature 295(2)
_diffrn_measured_fraction_theta_full 0.992
_diffrn_measured_fraction_theta_max 0.992
_diffrn_measurement_device_type 'Nonius KappaCCD'
_diffrn_measurement_method CCD
_diffrn_radiation_monochromator graphite
_diffrn_radiation_source 'fine-focus sealed tube'
_diffrn_radiation_type MoK\a
_diffrn_radiation_wavelength 0.71073
_diffrn_reflns_av_R_equivalents 0.0327
_diffrn_reflns_av_sigmaI/netI 0.0573
_diffrn_reflns_limit_h_max 13
_diffrn_reflns_limit_h_min -13
_diffrn_reflns_limit_k_max 18
_diffrn_reflns_limit_k_min -18
_diffrn_reflns_limit_l_max 22
_diffrn_reflns_limit_l_min -21
_diffrn_reflns_number 16694
_diffrn_reflns_theta_full 27.46
_diffrn_reflns_theta_max 27.46
_diffrn_reflns_theta_min 1.72
_exptl_absorpt_coefficient_mu 0.067
_exptl_absorpt_correction_T_max 0.989
_exptl_absorpt_correction_T_min 0.962
_exptl_absorpt_correction_type multi-scan
_exptl_absorpt_process_details
; 
multi-scan from symmetry-related measurements 
 Sortav (Blessing 1995) 
;
_exptl_crystal_density_diffrn 1.177
_exptl_crystal_density_method 'not measured'
_exptl_crystal_F_000 824
_exptl_crystal_size_max 0.25
_exptl_crystal_size_mid 0.20
_exptl_crystal_size_min 0.15
_refine_diff_density_max 0.278
_refine_diff_density_min -0.199
_refine_diff_density_rms 0.047
_refine_ls_extinction_coef 0.016(2)
_refine_ls_extinction_expression Fc^*^=kFc[1+0.001xFc^2^\l^3^/sin(2\q)]^-1/4^
_refine_ls_extinction_method SHELXL
_refine_ls_goodness_of_fit_ref 1.023
_refine_ls_hydrogen_treatment mixed
_refine_ls_matrix_type full
_refine_ls_number_parameters 551
_refine_ls_number_reflns 10010
_refine_ls_number_restraints 0
_refine_ls_restrained_S_all 1.023
_refine_ls_R_factor_all 0.1110
_refine_ls_R_factor_gt 0.0596
_refine_ls_shift/su_max 0.001
_refine_ls_shift/su_mean 0.000
_refine_ls_structure_factor_coef Fsqd
_refine_ls_weighting_details 'calc w=1/[\s^2^(Fo^2^)+(0.0819P)^2^+0.4717P] where P=(Fo^2^+2Fc^2^)/3'
_refine_ls_weighting_scheme calc
_refine_ls_wR_factor_gt 0.1452
_refine_ls_wR_factor_ref 0.1780
_reflns_number_gt 6024
_reflns_number_total 10010
_reflns_threshold_expression >2sigma(I)
_cod_data_source_file ol061791ysi20060720_074022.cif
_cod_data_source_block ic11570
_cod_depositor_comments
;
The following automatic conversions were performed:

'_symmetry_cell_setting' value 'Triclinic' changed to 'triclinic'
according to /home/saulius/struct/CIF-dictionaries/cif_core.dic
dictionary named 'cif_core.dic' version 2.4.1 from 2010-06-29.

Automatic conversion script
Id: cif_fix_values 1715 2011-07-08 13:25:40Z adriana 
;
_cod_original_cell_volume 2200.91(5)
_cod_original_sg_symbol_H-M P-1
_cod_database_code 1506198

loop_
_symmetry_equiv_pos_as_xyz
'x, y, z'
'-x, -y, -z'

loop_
_atom_site_label
_atom_site_type_symbol
_atom_site_fract_x
_atom_site_fract_y
_atom_site_fract_z
_atom_site_U_iso_or_equiv
_atom_site_adp_type
_atom_site_occupancy
_atom_site_symmetry_multiplicity
_atom_site_calc_flag
_atom_site_refinement_flags
N1 N 0.95783(17) 0.17371(13) 0.31053(11) 0.0427(4) Uani 1 1 d .
C1 C 0.84557(19) 0.23430(15) 0.27277(12) 0.0392(4) Uani 1 1 d .
C2 C 0.7812(2) 0.33931(15) 0.26328(13) 0.0417(5) Uani 1 1 d .
H2A H 0.8086 0.3778 0.2855 0.050 Uiso 1 1 calc R
C3 C 0.67508(19) 0.38373(15) 0.21948(13) 0.0400(4) Uani 1 1 d .
C4 C 0.58999(19) 0.49777(15) 0.19688(13) 0.0411(5) Uani 1 1 d .
C5 C 0.4838(2) 0.49101(16) 0.15476(13) 0.0422(5) Uani 1 1 d .
C6 C 0.3696(2) 0.56531(18) 0.12903(16) 0.0552(6) Uani 1 1 d .
H6A H 0.3453 0.6303 0.1372 0.066 Uiso 1 1 calc R
C7 C 0.2903(3) 0.5423(2) 0.09049(17) 0.0634(6) Uani 1 1 d .
H7A H 0.2129 0.5923 0.0725 0.076 Uiso 1 1 calc R
C8 C 0.3258(2) 0.4453(2) 0.07876(15) 0.0598(6) Uani 1 1 d .
H8A H 0.2735 0.4314 0.0515 0.072 Uiso 1 1 calc R
C9 C 0.4374(2) 0.36948(18) 0.10686(14) 0.0507(5) Uani 1 1 d .
H9A H 0.4600 0.3040 0.0998 0.061 Uiso 1 1 calc R
C10 C 0.5163(2) 0.39183(16) 0.14603(13) 0.0420(5) Uani 1 1 d .
C11 C 0.63348(19) 0.32421(15) 0.18692(13) 0.0402(4) Uani 1 1 d .
C12 C 0.69516(19) 0.21872(15) 0.19934(13) 0.0407(5) Uani 1 1 d .
H12A H 0.6664 0.1803 0.1778 0.049 Uiso 1 1 calc R
C13 C 0.80168(19) 0.17118(15) 0.24490(12) 0.0380(4) Uani 1 1 d .
C14 C 0.88899(19) 0.06563(15) 0.27096(12) 0.0381(4) Uani 1 1 d .
C15 C 0.89722(19) -0.03347(15) 0.26817(12) 0.0393(4) Uani 1 1 d .
C16 C 0.79854(19) -0.07256(15) 0.24419(13) 0.0406(4) Uani 1 1 d .
C17 C 0.8823(2) -0.18510(16) 0.24908(14) 0.0481(5) Uani 1 1 d .
C18 C 0.8526(3) -0.25929(19) 0.22883(18) 0.0643(7) Uani 1 1 d .
H18A H 0.7764 -0.2426 0.2051 0.077 Uiso 1 1 calc R
C19 C 0.9394(3) -0.3595(2) 0.2448(2) 0.0812(9) Uani 1 1 d .
H19A H 0.9207 -0.4103 0.2316 0.097 Uiso 1 1 calc R
C20 C 1.0525(3) -0.3848(2) 0.2797(2) 0.0823(9) Uani 1 1 d .
H20A H 1.1082 -0.4527 0.2908 0.099 Uiso 1 1 calc R
C21 C 1.0845(3) -0.31039(18) 0.29870(18) 0.0652(7) Uani 1 1 d .
H21A H 1.1620 -0.3272 0.3212 0.078 Uiso 1 1 calc R
C22 C 0.9983(2) -0.21046(17) 0.28328(15) 0.0494(5) Uani 1 1 d .
C23 C 1.0067(2) -0.11694(16) 0.29571(14) 0.0441(5) Uani 1 1 d .
C24 C 1.1050(2) -0.10631(17) 0.32831(14) 0.0496(5) Uani 1 1 d .
H24A H 1.1776 -0.1633 0.3447 0.060 Uiso 1 1 calc R
C25 C 1.0949(2) -0.01143(17) 0.33629(14) 0.0483(5) Uani 1 1 d .
H25A H 1.1581 -0.0035 0.3596 0.058 Uiso 1 1 calc R
C26 C 0.98719(19) 0.07178(15) 0.30848(13) 0.0401(4) Uani 1 1 d .
C27 C 1.0361(2) 0.21169(15) 0.34181(13) 0.0416(5) Uani 1 1 d .
C28 C 1.1163(2) 0.27834(18) 0.28469(15) 0.0562(6) Uani 1 1 d .
H28A H 1.1203 0.2982 0.2260 0.067 Uiso 1 1 calc R
C29 C 1.1912(3) 0.3158(2) 0.31466(17) 0.0637(7) Uani 1 1 d .
H29A H 1.2463 0.3602 0.2762 0.076 Uiso 1 1 calc R
C30 C 1.1838(3) 0.2870(2) 0.40110(18) 0.0659(7) Uani 1 1 d .
H30A H 1.2331 0.3129 0.4214 0.079 Uiso 1 1 calc R
C31 C 1.1047(3) 0.2207(2) 0.45783(17) 0.0715(7) Uani 1 1 d .
H31A H 1.1007 0.2011 0.5165 0.086 Uiso 1 1 calc R
C32 C 1.0303(2) 0.1825(2) 0.42810(15) 0.0572(6) Uani 1 1 d .
H32A H 0.9766 0.1371 0.4667 0.069 Uiso 1 1 calc R
C33 C 0.5182(2) 0.52993(16) 0.27830(14) 0.0458(5) Uani 1 1 d .
C34 C 0.4279(2) 0.47483(19) 0.34093(16) 0.0585(6) Uani 1 1 d .
H34A H 0.4130 0.4188 0.3329 0.070 Uiso 1 1 calc R
C35 C 0.3590(3) 0.5004(2) 0.41521(17) 0.0683(7) Uani 1 1 d .
H35A H 0.2994 0.4611 0.4560 0.082 Uiso 1 1 calc R
C36 C 0.3768(3) 0.5830(2) 0.43012(18) 0.0698(7) Uani 1 1 d .
C37 C 0.4668(3) 0.6369(3) 0.3693(2) 0.0889(10) Uani 1 1 d .
H37A H 0.4814 0.6927 0.3777 0.107 Uiso 1 1 calc R
C38 C 0.5387(3) 0.6108(2) 0.2938(2) 0.0756(8) Uani 1 1 d .
H38A H 0.6007 0.6488 0.2540 0.091 Uiso 1 1 calc R
C39 C 0.2990(3) 0.6130(3) 0.5105(2) 0.1057(12) Uani 1 1 d .
H39A H 0.2403 0.5666 0.5456 0.159 Uiso 1 1 calc R
H39B H 0.2442 0.6838 0.4946 0.159 Uiso 1 1 calc R
H39C H 0.3633 0.6076 0.5423 0.159 Uiso 1 1 calc R
C40 C 0.6781(2) 0.57250(16) 0.12917(14) 0.0456(5) Uani 1 1 d .
C41 C 0.6166(3) 0.67576(18) 0.0894(2) 0.0765(8) Uani 1 1 d .
H41A H 0.5215 0.6996 0.1039 0.092 Uiso 1 1 calc R
C42 C 0.6912(3) 0.7435(2) 0.0296(2) 0.0823(9) Uani 1 1 d .
H42A H 0.6451 0.8124 0.0051 0.099 Uiso 1 1 calc R
C43 C 0.8311(3) 0.7143(2) 0.00416(17) 0.0650(7) Uani 1 1 d .
C44 C 0.8928(3) 0.6121(2) 0.04189(17) 0.0660(7) Uani 1 1 d .
H44A H 0.9877 0.5887 0.0261 0.079 Uiso 1 1 calc R
C45 C 0.8184(2) 0.54194(19) 0.10319(16) 0.0562(6) Uani 1 1 d .
H45A H 0.8645 0.4729 0.1271 0.067 Uiso 1 1 calc R
C46 C 0.9129(4) 0.7905(3) -0.0617(2) 0.1038(11) Uani 1 1 d .
H46A H 1.0089 0.7553 -0.0700 0.156 Uiso 1 1 calc R
H46B H 0.8989 0.8480 -0.0416 0.156 Uiso 1 1 calc R
H46C H 0.8829 0.8163 -0.1152 0.156 Uiso 1 1 calc R
C47 C 0.7674(2) -0.01461(16) 0.15449(13) 0.0436(5) Uani 1 1 d .
C48 C 0.8539(2) 0.04208(17) 0.08944(14) 0.0507(5) Uani 1 1 d .
H48A H 0.9280 0.0511 0.1021 0.061 Uiso 1 1 calc R
C49 C 0.8328(2) 0.08568(19) 0.00595(15) 0.0580(6) Uani 1 1 d .
H49A H 0.8920 0.1246 -0.0360 0.070 Uiso 1 1 calc R
C50 C 0.7260(3) 0.07286(19) -0.01658(16) 0.0589(6) Uani 1 1 d .
C51 C 0.6379(3) 0.0185(2) 0.04888(17) 0.0692(7) Uani 1 1 d .
H51A H 0.5631 0.0104 0.0362 0.083 Uiso 1 1 calc R
C52 C 0.6568(3) -0.0243(2) 0.13249(16) 0.0608(6) Uani 1 1 d .
H52A H 0.5947 -0.0602 0.1748 0.073 Uiso 1 1 calc R
C53 C 0.7097(3) 0.1130(2) -0.10893(17) 0.0800(8) Uani 1 1 d .
H53A H 0.6308 0.0961 -0.1119 0.120 Uiso 1 1 calc R
H53B H 0.7905 0.0807 -0.1431 0.120 Uiso 1 1 calc R
H53C H 0.6976 0.1877 -0.1305 0.120 Uiso 1 1 calc R
C54 C 0.6679(2) -0.07545(16) 0.31704(13) 0.0429(5) Uani 1 1 d .
C55 C 0.5538(2) 0.00926(18) 0.31355(17) 0.0589(6) Uani 1 1 d .
H55A H 0.5533 0.0680 0.2647 0.071 Uiso 1 1 calc R
C56 C 0.4409(2) 0.0087(2) 0.38068(18) 0.0665(7) Uani 1 1 d .
H56A H 0.3666 0.0672 0.3761 0.080 Uiso 1 1 calc R
C57 C 0.4354(2) -0.0762(2) 0.45397(16) 0.0607(6) Uani 1 1 d .
C58 C 0.5483(3) -0.1609(2) 0.45709(17) 0.0728(8) Uani 1 1 d .
H58A H 0.5481 -0.2198 0.5057 0.087 Uiso 1 1 calc R
C59 C 0.6615(3) -0.1609(2) 0.39009(16) 0.0625(6) Uani 1 1 d .
H59A H 0.7350 -0.2199 0.3945 0.075 Uiso 1 1 calc R
C60 C 0.3139(3) -0.0774(3) 0.52765(19) 0.0875(9) Uani 1 1 d .
H60A H 0.2458 -0.0123 0.5140 0.131 Uiso 1 1 calc R
H60B H 0.3428 -0.0864 0.5784 0.131 Uiso 1 1 calc R
H60C H 0.2753 -0.1342 0.5377 0.131 Uiso 1 1 calc R

loop_
_atom_site_aniso_label
_atom_site_aniso_U_11
_atom_site_aniso_U_22
_atom_site_aniso_U_33
_atom_site_aniso_U_23
_atom_site_aniso_U_13
_atom_site_aniso_U_12
N1 0.0446(9) 0.0413(9) 0.0504(10) -0.0152(8) -0.0156(8) -0.0145(7)
C1 0.0389(10) 0.0445(11) 0.0380(11) -0.0143(9) -0.0045(8) -0.0166(9)
C2 0.0445(11) 0.0426(11) 0.0471(12) -0.0194(9) -0.0086(9) -0.0165(9)
C3 0.0388(10) 0.0433(11) 0.0437(11) -0.0188(9) -0.0031(8) -0.0159(9)
C4 0.0378(10) 0.0411(10) 0.0489(12) -0.0177(9) -0.0080(9) -0.0118(8)
C5 0.0413(11) 0.0482(11) 0.0411(11) -0.0140(9) -0.0068(9) -0.0174(9)
C6 0.0535(13) 0.0497(12) 0.0660(15) -0.0190(11) -0.0188(11) -0.0102(11)
C7 0.0559(14) 0.0680(16) 0.0686(16) -0.0179(13) -0.0270(12) -0.0094(12)
C8 0.0586(14) 0.0779(17) 0.0549(14) -0.0203(13) -0.0219(11) -0.0230(13)
C9 0.0500(12) 0.0593(13) 0.0525(13) -0.0224(11) -0.0117(10) -0.0186(11)
C10 0.0394(10) 0.0496(11) 0.0402(11) -0.0154(9) -0.0040(8) -0.0173(9)
C11 0.0375(10) 0.0456(11) 0.0436(11) -0.0191(9) -0.0047(8) -0.0153(9)
C12 0.0405(10) 0.0455(11) 0.0459(11) -0.0212(9) -0.0063(9) -0.0172(9)
C13 0.0365(10) 0.0422(10) 0.0398(11) -0.0169(9) -0.0019(8) -0.0158(8)
C14 0.0368(10) 0.0415(10) 0.0389(10) -0.0150(9) -0.0027(8) -0.0151(8)
C15 0.0374(10) 0.0444(11) 0.0398(11) -0.0182(9) -0.0013(8) -0.0148(9)
C16 0.0392(10) 0.0408(10) 0.0474(12) -0.0196(9) -0.0043(9) -0.0141(8)
C17 0.0502(12) 0.0456(11) 0.0523(13) -0.0234(10) -0.0013(10) -0.0153(10)
C18 0.0684(15) 0.0575(14) 0.0843(18) -0.0375(14) -0.0168(14) -0.0180(12)
C19 0.089(2) 0.0576(16) 0.116(3) -0.0507(17) -0.0230(18) -0.0130(15)
C20 0.0825(19) 0.0482(14) 0.120(3) -0.0405(16) -0.0257(18) 0.0002(14)
C21 0.0620(15) 0.0497(13) 0.0854(19) -0.0285(13) -0.0191(13) -0.0035(11)
C22 0.0481(12) 0.0447(11) 0.0555(13) -0.0215(10) -0.0044(10) -0.0105(10)
C23 0.0407(11) 0.0445(11) 0.0479(12) -0.0177(10) -0.0042(9) -0.0120(9)
C24 0.0441(11) 0.0493(12) 0.0548(13) -0.0168(11) -0.0137(10) -0.0068(10)
C25 0.0466(12) 0.0531(12) 0.0526(13) -0.0186(11) -0.0142(10) -0.0152(10)
C26 0.0405(10) 0.0441(11) 0.0398(11) -0.0152(9) -0.0040(8) -0.0171(9)
C27 0.0401(10) 0.0439(11) 0.0481(12) -0.0176(9) -0.0108(9) -0.0138(9)
C28 0.0655(14) 0.0620(14) 0.0504(13) -0.0141(11) -0.0115(11) -0.0314(12)
C29 0.0673(15) 0.0657(15) 0.0705(17) -0.0179(13) -0.0107(13) -0.0388(13)
C30 0.0702(16) 0.0760(17) 0.0747(18) -0.0297(14) -0.0227(14) -0.0325(14)
C31 0.0788(17) 0.103(2) 0.0531(15) -0.0289(15) -0.0157(13) -0.0399(16)
C32 0.0595(14) 0.0719(15) 0.0506(14) -0.0187(12) -0.0067(11) -0.0339(12)
C33 0.0391(10) 0.0505(12) 0.0540(13) -0.0243(10) -0.0099(9) -0.0092(9)
C34 0.0575(14) 0.0668(15) 0.0596(15) -0.0292(13) -0.0047(11) -0.0213(12)
C35 0.0574(15) 0.0885(19) 0.0568(15) -0.0298(14) 0.0005(12) -0.0182(14)
C36 0.0553(15) 0.091(2) 0.0670(17) -0.0449(16) -0.0169(13) 0.0047(14)
C37 0.095(2) 0.099(2) 0.106(3) -0.075(2) -0.012(2) -0.0231(19)
C38 0.0766(17) 0.0871(19) 0.090(2) -0.0532(17) 0.0018(15) -0.0401(15)
C39 0.089(2) 0.146(3) 0.087(2) -0.078(2) -0.0149(18) 0.011(2)
C40 0.0449(11) 0.0464(11) 0.0528(13) -0.0208(10) -0.0071(9) -0.0166(9)
C41 0.0544(14) 0.0416(13) 0.113(2) -0.0176(14) 0.0003(15) -0.0103(11)
C42 0.0707(18) 0.0435(14) 0.112(2) -0.0125(15) 0.0018(16) -0.0205(13)
C43 0.0742(17) 0.0585(15) 0.0659(16) -0.0182(13) -0.0025(13) -0.0332(13)
C44 0.0512(13) 0.0784(18) 0.0697(17) -0.0226(14) -0.0014(12) -0.0281(13)
C45 0.0468(12) 0.0589(14) 0.0607(15) -0.0105(12) -0.0127(11) -0.0187(11)
C46 0.110(3) 0.092(2) 0.103(3) -0.021(2) 0.018(2) -0.064(2)
C47 0.0435(11) 0.0456(11) 0.0493(12) -0.0239(10) -0.0033(9) -0.0155(9)
C48 0.0460(12) 0.0579(13) 0.0538(14) -0.0240(11) -0.0023(10) -0.0191(10)
C49 0.0571(14) 0.0596(14) 0.0517(14) -0.0194(12) 0.0028(11) -0.0176(11)
C50 0.0633(15) 0.0580(14) 0.0532(14) -0.0232(12) -0.0118(12) -0.0054(12)
C51 0.0737(17) 0.0866(19) 0.0623(17) -0.0204(14) -0.0234(14) -0.0332(15)
C52 0.0645(15) 0.0754(16) 0.0547(15) -0.0165(12) -0.0115(12) -0.0375(13)
C53 0.092(2) 0.0815(19) 0.0583(17) -0.0206(15) -0.0194(15) -0.0094(16)
C54 0.0420(11) 0.0500(11) 0.0471(12) -0.0215(10) -0.0059(9) -0.0198(9)
C55 0.0520(13) 0.0503(13) 0.0640(15) -0.0156(11) 0.0044(11) -0.0172(11)
C56 0.0485(13) 0.0641(15) 0.0788(18) -0.0276(14) 0.0085(12) -0.0176(12)
C57 0.0508(13) 0.0866(18) 0.0519(14) -0.0267(14) 0.0009(11) -0.0303(13)
C58 0.0646(16) 0.089(2) 0.0489(15) 0.0014(13) -0.0084(12) -0.0292(15)
C59 0.0527(14) 0.0648(15) 0.0555(15) -0.0058(12) -0.0086(11) -0.0144(12)
C60 0.0662(17) 0.131(3) 0.0650(18) -0.0357(18) 0.0129(14) -0.0415(18)

loop_
_atom_type_symbol
_atom_type_description
_atom_type_scat_dispersion_real
_atom_type_scat_dispersion_imag
_atom_type_scat_source
C C 0.0033 0.0016 'International Tables Vol C Tables 4.2.6.8 and 6.1.1.4'
H H 0.0000 0.0000 'International Tables Vol C Tables 4.2.6.8 and 6.1.1.4'
N N 0.0061 0.0033 'International Tables Vol C Tables 4.2.6.8 and 6.1.1.4'

loop_
_geom_angle_atom_site_label_1
_geom_angle_atom_site_label_2
_geom_angle_atom_site_label_3
_geom_angle
C1 N1 C26 109.09(15)
C1 N1 C27 125.24(16)
C26 N1 C27 125.56(16)
N1 C1 C2 127.75(17)
N1 C1 C13 108.85(16)
C2 C1 C13 123.40(18)
C3 C2 C1 116.88(17)
C3 C2 H2A 121.6
C1 C2 H2A 121.6
C2 C3 C11 121.03(18)
C2 C3 C4 128.06(16)
C11 C3 C4 110.90(17)
C3 C4 C33 111.03(17)
C3 C4 C40 111.22(15)
C33 C4 C40 113.16(16)
C3 C4 C5 100.68(14)
C33 C4 C5 110.97(15)
C40 C4 C5 109.09(17)
C6 C5 C10 120.30(18)
C6 C5 C4 129.28(18)
C10 C5 C4 110.41(17)
C5 C6 C7 119.2(2)
C5 C6 H6A 120.4
C7 C6 H6A 120.4
C8 C7 C6 120.4(2)
C8 C7 H7A 119.8
C6 C7 H7A 119.8
C9 C8 C7 120.7(2)
C9 C8 H8A 119.7
C7 C8 H8A 119.7
C8 C9 C10 119.1(2)
C8 C9 H9A 120.4
C10 C9 H9A 120.4
C9 C10 C5 120.23(19)
C9 C10 C11 130.43(19)
C5 C10 C11 109.27(17)
C12 C11 C3 121.60(18)
C12 C11 C10 129.97(17)
C3 C11 C10 108.33(17)
C11 C12 C13 118.55(17)
C11 C12 H12A 120.7
C13 C12 H12A 120.7
C12 C13 C1 118.36(17)
C12 C13 C14 134.81(17)
C1 C13 C14 106.80(16)
C15 C14 C26 116.95(18)
C15 C14 C13 136.73(17)
C26 C14 C13 106.32(15)
C23 C15 C14 118.59(17)
C23 C15 C16 110.06(16)
C14 C15 C16 131.24(17)
C47 C16 C17 109.24(16)
C47 C16 C15 115.77(16)
C17 C16 C15 100.55(15)
C47 C16 C54 113.58(16)
C17 C16 C54 109.36(16)
C15 C16 C54 107.45(15)
C18 C17 C22 120.4(2)
C18 C17 C16 128.7(2)
C22 C17 C16 110.80(17)
C17 C18 C19 118.4(2)
C17 C18 H18A 120.8
C19 C18 H18A 120.8
C20 C19 C18 121.2(2)
C20 C19 H19A 119.4
C18 C19 H19A 119.4
C19 C20 C21 120.8(2)
C19 C20 H20A 119.6
C21 C20 H20A 119.6
C22 C21 C20 118.4(2)
C22 C21 H21A 120.8
C20 C21 H21A 120.8
C21 C22 C17 120.8(2)
C21 C22 C23 130.5(2)
C17 C22 C23 108.64(18)
C24 C23 C15 122.49(18)
C24 C23 C22 128.3(2)
C15 C23 C22 109.18(18)
C25 C24 C23 120.0(2)
C25 C24 H24A 120.0
C23 C24 H24A 120.0
C24 C25 C26 117.72(19)
C24 C25 H25A 121.1
C26 C25 H25A 121.1
C25 C26 N1 127.19(17)
C25 C26 C14 124.00(17)
N1 C26 C14 108.80(17)
C32 C27 C28 120.04(19)
C32 C27 N1 120.16(18)
C28 C27 N1 119.80(19)
C27 C28 C29 120.0(2)
C27 C28 H28A 120.0
C29 C28 H28A 120.0
C30 C29 C28 119.7(2)
C30 C29 H29A 120.2
C28 C29 H29A 120.2
C31 C30 C29 120.5(2)
C31 C30 H30A 119.8
C29 C30 H30A 119.8
C30 C31 C32 120.1(2)
C30 C31 H31A 120.0
C32 C31 H31A 120.0
C27 C32 C31 119.8(2)
C27 C32 H32A 120.1
C31 C32 H32A 120.1
C38 C33 C34 116.8(2)
C38 C33 C4 124.1(2)
C34 C33 C4 119.09(18)
C33 C34 C35 122.0(2)
C33 C34 H34A 119.0
C35 C34 H34A 119.0
C36 C35 C34 121.4(3)
C36 C35 H35A 119.3
C34 C35 H35A 119.3
C37 C36 C35 117.0(2)
C37 C36 C39 121.4(3)
C35 C36 C39 121.6(3)
C36 C37 C38 122.1(3)
C36 C37 H37A 118.9
C38 C37 H37A 118.9
C33 C38 C37 120.6(3)
C33 C38 H38A 119.7
C37 C38 H38A 119.7
C36 C39 H39A 109.5
C36 C39 H39B 109.5
H39A C39 H39B 109.5
C36 C39 H39C 109.5
H39A C39 H39C 109.5
H39B C39 H39C 109.5
C45 C40 C41 115.9(2)
C45 C40 C4 123.59(19)
C41 C40 C4 120.47(19)
C42 C41 C40 121.9(2)
C42 C41 H41A 119.0
C40 C41 H41A 119.0
C41 C42 C43 122.6(3)
C41 C42 H42A 118.7
C43 C42 H42A 118.7
C44 C43 C42 116.0(2)
C44 C43 C46 121.8(3)
C42 C43 C46 122.2(3)
C43 C44 C45 122.1(2)
C43 C44 H44A 118.9
C45 C44 H44A 118.9
C40 C45 C44 121.4(2)
C40 C45 H45A 119.3
C44 C45 H45A 119.3
C43 C46 H46A 109.5
C43 C46 H46B 109.5
H46A C46 H46B 109.5
C43 C46 H46C 109.5
H46A C46 H46C 109.5
H46B C46 H46C 109.5
C48 C47 C52 117.0(2)
C48 C47 C16 121.69(18)
C52 C47 C16 121.11(19)
C47 C48 C49 121.5(2)
C47 C48 H48A 119.3
C49 C48 H48A 119.3
C50 C49 C48 121.6(2)
C50 C49 H49A 119.2
C48 C49 H49A 119.2
C51 C50 C49 116.7(2)
C51 C50 C53 121.7(2)
C49 C50 C53 121.6(2)
C52 C51 C50 122.2(2)
C52 C51 H51A 118.9
C50 C51 H51A 118.9
C51 C52 C47 120.9(2)
C51 C52 H52A 119.5
C47 C52 H52A 119.5
C50 C53 H53A 109.5
C50 C53 H53B 109.5
H53A C53 H53B 109.5
C50 C53 H53C 109.5
H53A C53 H53C 109.5
H53B C53 H53C 109.5
C59 C54 C55 116.5(2)
C59 C54 C16 121.56(19)
C55 C54 C16 121.91(19)
C56 C55 C54 121.7(2)
C56 C55 H55A 119.1
C54 C55 H55A 119.1
C57 C56 C55 121.6(2)
C57 C56 H56A 119.2
C55 C56 H56A 119.2
C56 C57 C58 116.7(2)
C56 C57 C60 122.1(3)
C58 C57 C60 121.2(3)
C57 C58 C59 122.0(2)
C57 C58 H58A 119.0
C59 C58 H58A 119.0
C54 C59 C58 121.5(2)
C54 C59 H59A 119.3
C58 C59 H59A 119.3
C57 C60 H60A 109.5
C57 C60 H60B 109.5
H60A C60 H60B 109.5
C57 C60 H60C 109.5
H60A C60 H60C 109.5
H60B C60 H60C 109.5

loop_
_geom_bond_atom_site_label_1
_geom_bond_atom_site_label_2
_geom_bond_distance
N1 C1 1.386(2)
N1 C26 1.394(2)
N1 C27 1.434(2)
C1 C2 1.389(3)
C1 C13 1.414(2)
C2 C3 1.376(3)
C2 H2A 0.9300
C3 C11 1.411(3)
C3 C4 1.533(3)
C4 C33 1.536(3)
C4 C40 1.548(3)
C4 C5 1.551(3)
C5 C6 1.371(3)
C5 C10 1.396(3)
C6 C7 1.391(3)
C6 H6A 0.9300
C7 C8 1.385(3)
C7 H7A 0.9300
C8 C9 1.371(3)
C8 H8A 0.9300
C9 C10 1.390(3)
C9 H9A 0.9300
C10 C11 1.470(3)
C11 C12 1.384(3)
C12 C13 1.398(3)
C12 H12A 0.9300
C13 C14 1.456(3)
C14 C15 1.405(3)
C14 C26 1.417(3)
C15 C23 1.398(3)
C15 C16 1.545(3)
C16 C47 1.523(3)
C16 C17 1.535(3)
C16 C54 1.552(3)
C17 C18 1.382(3)
C17 C22 1.397(3)
C18 C19 1.390(4)
C18 H18A 0.9300
C19 C20 1.376(4)
C19 H19A 0.9300
C20 C21 1.385(4)
C20 H20A 0.9300
C21 C22 1.384(3)
C21 H21A 0.9300
C22 C23 1.464(3)
C23 C24 1.391(3)
C24 C25 1.378(3)
C24 H24A 0.9300
C25 C26 1.385(3)
C25 H25A 0.9300
C27 C32 1.366(3)
C27 C28 1.376(3)
C28 C29 1.384(3)
C28 H28A 0.9300
C29 C30 1.366(3)
C29 H29A 0.9300
C30 C31 1.364(4)
C30 H30A 0.9300
C31 C32 1.385(3)
C31 H31A 0.9300
C32 H32A 0.9300
C33 C38 1.374(3)
C33 C34 1.380(3)
C34 C35 1.381(3)
C34 H34A 0.9300
C35 C36 1.378(4)
C35 H35A 0.9300
C36 C37 1.358(4)
C36 C39 1.516(4)
C37 C38 1.406(4)
C37 H37A 0.9300
C38 H38A 0.9300
C39 H39A 0.9600
C39 H39B 0.9600
C39 H39C 0.9600
C40 C45 1.374(3)
C40 C41 1.383(3)
C41 C42 1.363(4)
C41 H41A 0.9300
C42 C43 1.368(4)
C42 H42A 0.9300
C43 C44 1.366(4)
C43 C46 1.512(4)
C44 C45 1.391(3)
C44 H44A 0.9300
C45 H45A 0.9300
C46 H46A 0.9600
C46 H46B 0.9600
C46 H46C 0.9600
C47 C48 1.381(3)
C47 C52 1.392(3)
C48 C49 1.383(3)
C48 H48A 0.9300
C49 C50 1.382(3)
C49 H49A 0.9300
C50 C51 1.378(4)
C50 C53 1.511(3)
C51 C52 1.378(3)
C51 H51A 0.9300
C52 H52A 0.9300
C53 H53A 0.9600
C53 H53B 0.9600
C53 H53C 0.9600
C54 C59 1.375(3)
C54 C55 1.388(3)
C55 C56 1.381(3)
C55 H55A 0.9300
C56 C57 1.373(4)
C56 H56A 0.9300
C57 C58 1.380(4)
C57 C60 1.501(3)
C58 C59 1.382(3)
C58 H58A 0.9300
C59 H59A 0.9300
C60 H60A 0.9600
C60 H60B 0.9600
C60 H60C 0.9600

loop_
_cod_related_entry_id
_cod_related_entry_code
_cod_related_entry_database
1 21151907 ChemSpider
